data_2219267
loop_
_publ_author_name
'Hassan, Nor Duha'
'Tajuddin, Hairul Anuar'
'Abdullah, Zanariah'
'Ng, Seik Weng'

_publ_section_title
;
 Quinoxalin-2-yl <i>o</i>-tolyl ether
;
_journal_coeditor_code BT2769
_journal_issue 9
_journal_name_full 'Acta Crystallographica Section E'
_journal_page_first o1821
_journal_paper_doi 10.1107/S1600536808026810
_journal_volume 64
_journal_year 2008
_chemical_formula_moiety 'C15 H12 N2 O'
_chemical_formula_sum 'C15 H12 N2 O'
_chemical_formula_weight 236.27
_chemical_name_systematic
;
Quinoxalin-2-yl <i>o</i>-tolyl ether
;
_space_group_IT_number 11
_symmetry_cell_setting monoclinic
_symmetry_space_group_name_Hall '-P 2yb'
_symmetry_space_group_name_H-M 'P 1 21/m 1'
_atom_sites_solution_hydrogens geom
_atom_sites_solution_primary direct
_atom_sites_solution_secondary difmap
_audit_creation_method SHELXL-97
_cell_angle_alpha 90.00
_cell_angle_beta 108.332(3)
_cell_angle_gamma 90.00
_cell_formula_units_Z 2
_cell_length_a 7.874(2)
_cell_length_b 7.4130(10)
_cell_length_c 10.596(2)
_cell_measurement_reflns_used 756
_cell_measurement_temperature 100(2)
_cell_measurement_theta_max 24.6
_cell_measurement_theta_min 2.7
_cell_volume 587.1(2)
_computing_cell_refinement 'SAINT (Bruker, 2007)'
_computing_data_collection 'APEX2 software (Bruker, 2007)'
_computing_data_reduction SAINT
_computing_molecular_graphics 'X-Seed (Barbour, 2001)'
_computing_publication_material 'publCIF (Westrip, 2008)'
_computing_structure_refinement 'SHELXL-97 (Sheldrick, 2008)'
_computing_structure_solution 'SHELXS-97 (Sheldrick, 2008)'
_diffrn_ambient_temperature 100(2)
_diffrn_measured_fraction_theta_full 0.994
_diffrn_measured_fraction_theta_max 0.994
_diffrn_measurement_device_type 'Bruker SMART APEX diffractometer'
_diffrn_measurement_method '\w scans'
_diffrn_radiation_monochromator graphite
_diffrn_radiation_source 'fine-focus sealed tube'
_diffrn_radiation_type MoK\a
_diffrn_radiation_wavelength 0.71073
_diffrn_reflns_av_R_equivalents 0.0265
_diffrn_reflns_av_sigmaI/netI 0.0336
_diffrn_reflns_limit_h_max 8
_diffrn_reflns_limit_h_min -10
_diffrn_reflns_limit_k_max 8
_diffrn_reflns_limit_k_min -9
_diffrn_reflns_limit_l_max 13
_diffrn_reflns_limit_l_min -12
_diffrn_reflns_number 3392
_diffrn_reflns_theta_full 27.50
_diffrn_reflns_theta_max 27.50
_diffrn_reflns_theta_min 2.02
_diffrn_standards_decay_% 0
_diffrn_standards_interval_count 0
_diffrn_standards_interval_time 0
_diffrn_standards_number 0
_exptl_absorpt_coefficient_mu 0.086
_exptl_absorpt_correction_type none
_exptl_crystal_colour Colorless
_exptl_crystal_density_diffrn 1.337
_exptl_crystal_density_method 'not measured'
_exptl_crystal_description Block
_exptl_crystal_F_000 248
_exptl_crystal_size_max 0.20
_exptl_crystal_size_mid 0.20
_exptl_crystal_size_min 0.08
_refine_diff_density_max 0.236
_refine_diff_density_min -0.309
_refine_ls_extinction_method none
_refine_ls_goodness_of_fit_ref 1.028
_refine_ls_hydrogen_treatment constr
_refine_ls_matrix_type full
_refine_ls_number_parameters 119
_refine_ls_number_reflns 1443
_refine_ls_number_restraints 0
_refine_ls_restrained_S_all 1.028
_refine_ls_R_factor_all 0.0890
_refine_ls_R_factor_gt 0.0651
_refine_ls_shift/su_max 0.001
_refine_ls_shift/su_mean 0.001
_refine_ls_structure_factor_coef Fsqd
_refine_ls_weighting_details 'calc w=1/[\s^2^(Fo^2^)+(0.0776P)^2^+0.4106P] where P=(Fo^2^+2Fc^2^)/3'
_refine_ls_weighting_scheme calc
_refine_ls_wR_factor_gt 0.1626
_refine_ls_wR_factor_ref 0.1833
_reflns_number_gt 1032
_reflns_number_total 1443
_reflns_threshold_expression I>2\s(I)
_cod_data_source_file bt2769.cif
_cod_data_source_block I
_cod_depositor_comments
;
The following automatic conversions were performed:
'_symmetry_cell_setting' value 'Monoclinic' changed to 'monoclinic'
according to '/home/saulius/struct/CIF-dictionaries/cif_core.dic'
dictionary named 'cif_core.dic' version 2.4.1 from
2010-06-29.

'_exptl_absorpt_correction_type' value 'None' changed to
'none' according to '/home/saulius/struct/CIF-dictionaries/cif_core.dic'
dictionary named 'cif_core.dic' version 2.4.1 from 2010-06-29.

Automatic conversion script
Id: cif_fix_enum 1527 2010-12-29 10:47:43Z saulius 

The following automatic conversions were performed:

'_symmetry_cell_setting' value 'Monoclinic' changed to 'monoclinic'
according to /home/saulius/struct/CIF-dictionaries/cif_core.dic
dictionary named 'cif_core.dic' version 2.4.1 from
2010-06-29.

'_exptl_absorpt_correction_type' value 'None' changed to
'none' according to
/home/saulius/struct/CIF-dictionaries/cif_core.dic dictionary named
'cif_core.dic' version 2.4.1 from 2010-06-29.

Automatic conversion script
Id: cif_fix_values 1715 2011-07-08 13:25:40Z adriana 
;
_cod_original_sg_symbol_H-M 'P 21/m'
_cod_database_code 2219267
_cod_database_fobs_code 2219267

loop_
_symmetry_equiv_pos_as_xyz
'x, y, z'
'-x, y+1/2, -z'
'-x, -y, -z'
'x, -y-1/2, z'

loop_
_atom_site_type_symbol
_atom_site_label
_atom_site_fract_x
_atom_site_fract_y
_atom_site_fract_z
_atom_site_U_iso_or_equiv
_atom_site_adp_type
_atom_site_calc_flag
_atom_site_refinement_flags
_atom_site_occupancy
_atom_site_disorder_assembly
_atom_site_disorder_group
O O1 0.1778(2) 0.2500 0.64890(18) 0.0405(6) Uani d S 1 . .
N N1 0.4752(3) 0.2500 0.7791(2) 0.0552(9) Uani d S 1 . .
N N2 0.3518(3) 0.2500 0.9997(2) 0.0479(8) Uani d S 1 A .
C C1 0.2266(3) 0.1943(3) 0.5368(2) 0.0256(8) Uani d PG 0.50 A -1
C C2 0.2256(5) 0.0171(3) 0.4936(3) 0.047(2) Uani d PG 0.50 A -1
H H2 0.2002 -0.0787 0.5445 0.056 Uiso calc PR 0.50 A -1
C C3 0.2619(5) -0.0199(3) 0.3761(3) 0.0473(11) Uani d PG 0.50 A -1
H H3 0.2612 -0.1410 0.3466 0.057 Uiso calc PR 0.50 A -1
C C4 0.2991(4) 0.1203(4) 0.3017(2) 0.0417(12) Uani d PG 0.50 A -1
H H4 0.3239 0.0950 0.2213 0.050 Uiso calc PR 0.50 A -1
C C5 0.3000(3) 0.2975(3) 0.3449(2) 0.0345(15) Uani d PG 0.50 A -1
H H5 0.3255 0.3933 0.2940 0.041 Uiso calc PR 0.50 A -1
C C6 0.2638(3) 0.3345(3) 0.4624(3) 0.0313(8) Uani d PG 0.50 A -1
C C7 0.2599(11) 0.5228(12) 0.5056(7) 0.0496(17) Uani d P 0.50 A -1
H H7A 0.3449 0.5946 0.4761 0.074 Uiso calc PR 0.50 A -1
H H7B 0.2932 0.5272 0.6028 0.074 Uiso calc PR 0.50 A -1
H H7C 0.1391 0.5719 0.4666 0.074 Uiso calc PR 0.50 A -1
C C8 0.3083(3) 0.2500 0.7686(2) 0.0300(6) Uani d S 1 A .
C C9 0.2449(4) 0.2500 0.8784(3) 0.0393(8) Uani d S 1 . .
H H9 0.1194 0.2500 0.8633 0.047 Uiso calc SR 1 A .
C C10 0.5314(3) 0.2500 1.0167(2) 0.0284(6) Uani d S 1 . .
C C11 0.6553(4) 0.2500 1.1448(3) 0.0429(8) Uani d S 1 A .
H H11 0.6135 0.2500 1.2197 0.051 Uiso calc SR 1 . .
C C12 0.8343(4) 0.2500 1.1638(3) 0.0398(8) Uani d S 1 . .
H H12 0.9169 0.2500 1.2513 0.048 Uiso calc SR 1 A .
C C13 0.8952(4) 0.2500 1.0547(3) 0.0631(12) Uani d S 1 A .
H H13 1.0201 0.2500 1.0674 0.076 Uiso calc SR 1 . .
C C14 0.7769(4) 0.2500 0.9289(3) 0.0889(19) Uani d S 1 . .
H H14 0.8209 0.2500 0.8551 0.107 Uiso calc SR 1 A .
C C15 0.5922(3) 0.2500 0.9066(3) 0.0378(7) Uani d S 1 A .

loop_
_atom_site_aniso_label
_atom_site_aniso_U_11
_atom_site_aniso_U_22
_atom_site_aniso_U_33
_atom_site_aniso_U_12
_atom_site_aniso_U_13
_atom_site_aniso_U_23
O1 0.0199(9) 0.0771(16) 0.0236(9) 0.000 0.0055(7) 0.000
N1 0.0196(11) 0.123(3) 0.0224(12) 0.000 0.0065(9) 0.000
N2 0.0248(12) 0.093(2) 0.0270(12) 0.000 0.0090(9) 0.000
C1 0.0198(14) 0.033(2) 0.0229(16) 0.0038(12) 0.0051(12) 0.0008(12)
C2 0.057(4) 0.056(5) 0.031(3) 0.004(3) 0.018(3) 0.002(3)
C3 0.072(3) 0.041(3) 0.032(2) 0.015(2) 0.021(2) 0.0047(19)
C4 0.040(2) 0.064(4) 0.024(2) 0.015(2) 0.0142(17) 0.002(2)
C5 0.0231(15) 0.054(5) 0.0263(17) -0.0015(15) 0.0075(13) 0.0121(16)
C6 0.0175(15) 0.0301(19) 0.039(2) -0.0008(15) -0.0015(15) 0.0020(17)
C7 0.055(3) 0.037(3) 0.054(4) -0.001(3) 0.013(3) 0.008(3)
C8 0.0220(12) 0.0435(16) 0.0233(12) 0.000 0.0053(10) 0.000
C9 0.0188(12) 0.069(2) 0.0304(14) 0.000 0.0084(11) 0.000
C10 0.0230(12) 0.0369(15) 0.0259(13) 0.000 0.0086(10) 0.000
C11 0.0303(14) 0.076(2) 0.0227(13) 0.000 0.0093(11) 0.000
C12 0.0265(14) 0.065(2) 0.0243(13) 0.000 0.0020(11) 0.000
C13 0.0211(14) 0.137(4) 0.0291(15) 0.000 0.0053(12) 0.000
C14 0.0238(15) 0.221(6) 0.0247(16) 0.000 0.0111(13) 0.000
C15 0.0218(13) 0.067(2) 0.0236(13) 0.000 0.0063(10) 0.000

loop_
_atom_type_symbol
_atom_type_description
_atom_type_scat_dispersion_real
_atom_type_scat_dispersion_imag
_atom_type_scat_source
C C 0.0033 0.0016 'International Tables Vol C Tables 4.2.6.8 and 6.1.1.4'
H H 0.0000 0.0000 'International Tables Vol C Tables 4.2.6.8 and 6.1.1.4'
N N 0.0061 0.0033 'International Tables Vol C Tables 4.2.6.8 and 6.1.1.4'
O O 0.0106 0.0060 'International Tables Vol C Tables 4.2.6.8 and 6.1.1.4'

loop_
_geom_angle_atom_site_label_1
_geom_angle_atom_site_label_2
_geom_angle_atom_site_label_3
_geom_angle
C8 O1 C1 117.19(19)
C8 N1 C15 115.8(2)
C9 N2 C10 116.9(2)
C2 C1 C6 120.0
C2 C1 O1 125.13(17)
C6 C1 O1 114.68(17)
C1 C2 C3 120.0
C1 C2 H2 120.0
C3 C2 H2 120.0
C2 C3 C4 120.0
C2 C3 H3 120.0
C4 C3 H3 120.0
C5 C4 C3 120.0
C5 C4 H4 120.0
C3 C4 H4 120.0
C4 C5 C6 120.0
C4 C5 H5 120.0
C6 C5 H5 120.0
C5 C6 C1 120.0
C5 C6 C7 119.7(3)
C1 C6 C7 120.3(3)
N1 C8 O1 122.3(2)
N1 C8 C9 123.4(2)
O1 C8 C9 114.4(2)
N2 C9 C8 122.2(2)
N2 C9 H9 118.9
C8 C9 H9 118.9
N2 C10 C15 120.2(2)
N2 C10 C11 120.2(2)
C15 C10 C11 119.6(2)
C12 C11 C10 121.2(3)
C12 C11 H11 119.4
C10 C11 H11 119.4
C11 C12 C13 119.4(3)
C11 C12 H12 120.3
C13 C12 H12 120.3
C14 C13 C12 120.4(3)
C14 C13 H13 119.8
C12 C13 H13 119.8
C13 C14 C15 121.3(3)
C13 C14 H14 119.4
C15 C14 H14 119.4
N1 C15 C10 121.5(2)
N1 C15 C14 120.4(2)
C10 C15 C14 118.1(3)

loop_
_geom_bond_atom_site_label_1
_geom_bond_atom_site_label_2
_geom_bond_site_symmetry_2
_geom_bond_distance
O1 C8 . 1.359(3)
O1 C1 . 1.420(3)
O1 C1 4_565 1.420(3)
N1 C8 . 1.283(3)
N1 C15 . 1.375(3)
N2 C9 . 1.296(4)
N2 C10 . 1.369(3)
C1 C2 . 1.3900
C1 C6 . 1.3900
C2 C3 . 1.3900
C2 H2 . 0.9500
C3 C4 . 1.3900
C3 H3 . 0.9500
C4 C5 . 1.3900
C4 H4 . 0.9500
C5 C6 . 1.3900
C5 H5 . 0.9500
C6 C7 . 1.472(9)
C7 H7A . 0.9800
C7 H7B . 0.9800
C7 H7C . 0.9800
C8 C9 . 1.402(4)
C9 H9 . 0.9500
C10 C15 . 1.392(4)
C10 C11 . 1.400(4)
C11 C12 . 1.360(4)
C11 H11 . 0.9500
C12 C13 . 1.384(4)
C12 H12 . 0.9500
C13 C14 . 1.365(4)
C13 H13 . 0.9500
C14 C15 . 1.398(4)
C14 H14 . 0.9500

loop_
_geom_torsion_atom_site_label_1
_geom_torsion_atom_site_label_2
_geom_torsion_atom_site_label_3
_geom_torsion_atom_site_label_4
_geom_torsion_site_symmetry_1
_geom_torsion
C8 O1 C1 C2 . 87.53(18)
C1 O1 C1 C2 4_565 -173.48(14)
C8 O1 C1 C6 . -97.56(16)
C1 O1 C1 C6 4_565 1.43(19)
C6 C1 C2 C3 . 0.0
O1 C1 C2 C3 . 174.7(2)
C1 C2 C3 C4 . 0.0
C2 C3 C4 C5 . 0.0
C3 C4 C5 C6 . 0.0
C4 C5 C6 C1 . 0.0
C4 C5 C6 C7 . -178.3(4)
C2 C1 C6 C5 . 0.0
O1 C1 C6 C5 . -175.2(2)
C2 C1 C6 C7 . 178.2(4)
O1 C1 C6 C7 . 3.0(4)
C15 N1 C8 O1 . 180.0000(10)
C15 N1 C8 C9 . 0.0000(10)
C1 O1 C8 N1 . 19.09(12)
C1 O1 C8 N1 4_565 -19.09(12)
C1 O1 C8 C9 . -160.91(12)
C1 O1 C8 C9 4_565 160.91(12)
C10 N2 C9 C8 . 0.000(2)
N1 C8 C9 N2 . 0.000(2)
O1 C8 C9 N2 . 180.0000(10)
C9 N2 C10 C15 . 0.000(2)
C9 N2 C10 C11 . 180.000(2)
N2 C10 C11 C12 . 180.000(2)
C15 C10 C11 C12 . 0.000(2)
C10 C11 C12 C13 . 0.000(2)
C11 C12 C13 C14 . 0.000(2)
C12 C13 C14 C15 . 0.000(2)
C8 N1 C15 C10 . 0.0000(10)
C8 N1 C15 C14 . 180.0000(10)
N2 C10 C15 N1 . 0.000(2)
C11 C10 C15 N1 . 180.0000(10)
N2 C10 C15 C14 . 180.000(2)
C11 C10 C15 C14 . 0.000(2)
C13 C14 C15 N1 . 180.000(2)
C13 C14 C15 C10 . 0.000(2)
